data_4503646
loop_
_publ_author_name
'Zhang, Rui-Bo'
'Li, Zhao-Ji'
'Cheng, Jian-Kai'
'Qin, Ye-Yan'
'Zhang, Jian'
'Yao, Yuan-Gen'

_publ_section_title
;
 Anion-Induced Coordination Versatility of 1H-1,2,4-Triazole-3-thiol
 (HtrzSH) Affording a New Hybrid System of Cadmium(II) Polymers:
 Synthesis, Structure, and Luminescent Properties
;
_journal_issue 7
_journal_name_full 'Crystal Growth &amp; Design'
_journal_page_first 2562
_journal_paper_doi 10.1021/cg800199x
_journal_volume 8
_journal_year 2008
_chemical_formula_sum 'C4 H4 Cd2 N6 O4 S3'
_chemical_formula_weight 521.11
_chemical_name_systematic
; 
 ? 
;
_space_group_IT_number 14
_symmetry_cell_setting monoclinic
_symmetry_space_group_name_Hall '-P 2yn'
_symmetry_space_group_name_H-M 'P 1 21/n 1'
_atom_sites_solution_hydrogens geom
_atom_sites_solution_primary direct
_atom_sites_solution_secondary difmap
_audit_creation_method SHELXL-97
_cell_angle_alpha 90.00
_cell_angle_beta 101.550(5)
_cell_angle_gamma 90.00
_cell_formula_units_Z 4
_cell_length_a 7.0693(19)
_cell_length_b 12.385(3)
_cell_length_c 13.337(4)
_cell_measurement_reflns_used 3425
_cell_measurement_temperature 293.1500
_cell_measurement_theta_max 27.4797
_cell_measurement_theta_min 2.2659
_cell_volume 1144.1(5)
_computing_cell_refinement SAINT
_computing_data_collection SMART
_computing_data_reduction SAINT
_computing_structure_refinement 'SHELXL-97 (Sheldrick, 1997)'
_computing_structure_solution 'SHELXS-97 (Sheldrick, 1990)'
_diffrn_ambient_temperature 293.1500
_diffrn_detector_area_resol_mean 14.6306
_diffrn_measured_fraction_theta_full 0.989
_diffrn_measured_fraction_theta_max 0.989
_diffrn_measurement_device_type 'SMART CCD'
_diffrn_measurement_method dtprofit.ref
_diffrn_radiation_monochromator graphite
_diffrn_radiation_source 'fine-focus sealed tube'
_diffrn_radiation_type MoK\a
_diffrn_radiation_wavelength 0.71073
_diffrn_reflns_av_R_equivalents 0.0387
_diffrn_reflns_av_sigmaI/netI 0.0376
_diffrn_reflns_limit_h_max 9
_diffrn_reflns_limit_h_min -7
_diffrn_reflns_limit_k_max 14
_diffrn_reflns_limit_k_min -16
_diffrn_reflns_limit_l_max 17
_diffrn_reflns_limit_l_min -17
_diffrn_reflns_number 2722
_diffrn_reflns_theta_full 27.49
_diffrn_reflns_theta_max 27.49
_diffrn_reflns_theta_min 2.27
_diffrn_standards_decay_% none
_diffrn_standards_interval_count none
_diffrn_standards_interval_time none
_diffrn_standards_number none
_exptl_absorpt_coefficient_mu 4.284
_exptl_absorpt_correction_T_max 1.0000
_exptl_absorpt_correction_T_min 0.4773
_exptl_absorpt_correction_type multi-scan
_exptl_absorpt_process_details SADABS
_exptl_crystal_colour Colorless
_exptl_crystal_density_diffrn 3.026
_exptl_crystal_density_method 'not measured'
_exptl_crystal_description Prism
_exptl_crystal_F_000 984
_exptl_crystal_size_max 0.6300
_exptl_crystal_size_mid 0.2400
_exptl_crystal_size_min 0.0900
_refine_diff_density_max 1.602
_refine_diff_density_min -1.623
_refine_diff_density_rms 0.512
_refine_ls_extinction_coef 0.0246(11)
_refine_ls_extinction_expression Fc^*^=kFc[1+0.001xFc^2^\l^3^/sin(2\q)]^-1/4^
_refine_ls_extinction_method SHELXL
_refine_ls_goodness_of_fit_ref 1.057
_refine_ls_hydrogen_treatment constr
_refine_ls_matrix_type full
_refine_ls_number_parameters 173
_refine_ls_number_reflns 2596
_refine_ls_number_restraints 0
_refine_ls_restrained_S_all 1.057
_refine_ls_R_factor_all 0.0338
_refine_ls_R_factor_gt 0.0266
_refine_ls_shift/su_max 0.001
_refine_ls_shift/su_mean 0.000
_refine_ls_structure_factor_coef Fsqd
_refine_ls_weighting_details 'calc w=1/[\s^2^(Fo^2^)+(0.0671P)^2^+0.0000P] where P=(Fo^2^+2Fc^2^)/3'
_refine_ls_weighting_scheme calc
_refine_ls_wR_factor_gt 0.0665
_refine_ls_wR_factor_ref 0.1024
_reflns_number_gt 2193
_reflns_number_total 2596
_reflns_threshold_expression >2sigma(I)
_cod_data_source_file cg800199x-file003.cif
_cod_data_source_block 4
_cod_depositor_comments
;
The following automatic conversions were performed:

'_symmetry_cell_setting' value 'Monoclinic' changed to 'monoclinic'
according to /home/saulius/struct/CIF-dictionaries/cif_core.dic
dictionary named 'cif_core.dic' version 2.4.1 from
2010-06-29.

'_exptl_absorpt_correction_type' value 'Multi-scan'
changed to 'multi-scan' according to
/home/saulius/struct/CIF-dictionaries/cif_core.dic dictionary named
'cif_core.dic' version 2.4.1 from 2010-06-29.

Automatic conversion script
Id: cif_fix_values 1715 2011-07-08 13:25:40Z adriana 
;
_cod_original_cell_volume 1144.0(6)
_cod_original_sg_symbol_H-M P2(1)/n
_cod_database_code 4503646

loop_
_symmetry_equiv_pos_as_xyz
'x, y, z'
'-x+1/2, y+1/2, -z+1/2'
'-x, -y, -z'
'x-1/2, -y-1/2, z-1/2'

loop_
_atom_site_label
_atom_site_type_symbol
_atom_site_fract_x
_atom_site_fract_y
_atom_site_fract_z
_atom_site_U_iso_or_equiv
_atom_site_adp_type
_atom_site_occupancy
_atom_site_symmetry_multiplicity
_atom_site_calc_flag
_atom_site_refinement_flags
Cd1 Cd 0.21485(5) 0.38585(2) 0.48455(3) 0.01811(15) Uani 1 1 d .
Cd2 Cd 0.37457(5) 0.38715(3) 0.79905(3) 0.01802(15) Uani 1 1 d .
S1 S 0.49233(15) 0.46206(9) 0.63386(9) 0.0178(3) Uani 1 1 d .
S3 S -0.09092(15) 0.36402(9) 0.24608(9) 0.0169(3) Uani 1 1 d .
O1 O -0.1667(5) 0.2622(3) 0.1976(3) 0.0315(8) Uani 1 1 d .
N1 N 0.9753(5) 0.3620(3) 0.5745(3) 0.0193(8) Uani 1 1 d .
O2 O 0.0830(6) 0.3933(3) 0.2084(4) 0.0320(10) Uani 1 1 d .
N2 N 0.8329(5) 0.4392(3) 0.5764(3) 0.0168(8) Uani 1 1 d .
C1 C 0.9185(6) 0.2729(4) 0.6118(3) 0.0207(10) Uani 1 1 d .
H1A H 0.9870 0.2083 0.6195 0.025 Uiso 1 1 calc R
O3 O -0.0463(6) 0.3447(4) 0.3565(3) 0.0460(11) Uani 1 1 d .
C2 C 0.6943(6) 0.3927(3) 0.6157(3) 0.0147(9) Uani 1 1 d .
N3 N 0.7449(6) 0.2888(3) 0.6376(3) 0.0188(8) Uani 1 1 d .
H3A H 0.6790 0.2415 0.6633 0.023 Uiso 1 1 calc R
O4 O -0.2345(5) 0.4477(3) 0.2201(3) 0.0414(10) Uani 1 1 d .
S2 S 0.13291(16) 0.08884(10) 0.45407(9) 0.0221(3) Uani 1 1 d .
N4 N 0.5983(5) 0.1638(3) 0.3575(3) 0.0210(8) Uani 1 1 d .
N5 N 0.4565(6) 0.0957(3) 0.3746(3) 0.0199(9) Uani 1 1 d .
H6A H 0.4507 0.0279 0.3602 0.024 Uiso 1 1 calc R
N6 N 0.3839(5) 0.2534(3) 0.4277(3) 0.0198(8) Uani 1 1 d .
C3 C 0.3281(6) 0.1488(4) 0.4167(3) 0.0171(9) Uani 1 1 d .
C4 C 0.5473(6) 0.2567(4) 0.3908(3) 0.0221(10) Uani 1 1 d .
H4A H 0.6182 0.3197 0.3891 0.027 Uiso 1 1 calc R

loop_
_atom_site_aniso_label
_atom_site_aniso_U_11
_atom_site_aniso_U_22
_atom_site_aniso_U_33
_atom_site_aniso_U_23
_atom_site_aniso_U_13
_atom_site_aniso_U_12
Cd1 0.0148(2) 0.0189(2) 0.0227(2) -0.00205(12) 0.00883(15) 0.00030(11)
Cd2 0.0145(2) 0.0213(2) 0.0198(2) 0.00002(12) 0.00698(15) 0.00091(11)
S1 0.0162(5) 0.0198(5) 0.0196(6) 0.0005(4) 0.0088(4) 0.0019(4)
S3 0.0154(5) 0.0167(5) 0.0204(6) 0.0022(4) 0.0080(4) 0.0014(4)
O1 0.041(2) 0.0214(17) 0.033(2) -0.0030(15) 0.0102(16) -0.0076(15)
N1 0.0153(19) 0.0236(19) 0.022(2) 0.0034(16) 0.0101(16) 0.0028(16)
O2 0.0232(19) 0.0221(18) 0.059(3) 0.0060(16) 0.0269(19) 0.0010(14)
N2 0.0151(18) 0.0189(18) 0.018(2) 0.0014(15) 0.0074(15) 0.0000(15)
C1 0.016(2) 0.023(2) 0.024(3) 0.0020(18) 0.0054(18) 0.0034(18)
O3 0.041(2) 0.066(3) 0.025(2) 0.014(2) -0.0063(17) -0.025(2)
C2 0.013(2) 0.018(2) 0.014(2) -0.0018(16) 0.0055(17) -0.0011(15)
N3 0.0182(18) 0.0194(18) 0.021(2) 0.0038(15) 0.0093(15) -0.0021(15)
O4 0.035(2) 0.026(2) 0.067(3) 0.0092(19) 0.022(2) 0.0165(16)
S2 0.0158(6) 0.0320(6) 0.0199(6) 0.0042(5) 0.0069(5) -0.0050(5)
N4 0.0191(19) 0.0185(19) 0.029(2) -0.0027(16) 0.0140(17) -0.0018(15)
N5 0.017(2) 0.0172(18) 0.028(2) -0.0033(16) 0.0126(17) -0.0009(15)
N6 0.0188(19) 0.0172(18) 0.026(2) -0.0050(15) 0.0098(16) -0.0014(15)
C3 0.015(2) 0.019(2) 0.017(2) -0.0005(17) 0.0023(17) 0.0027(18)
C4 0.019(2) 0.021(2) 0.030(3) -0.001(2) 0.013(2) -0.0021(19)

loop_
_atom_type_symbol
_atom_type_description
_atom_type_scat_dispersion_real
_atom_type_scat_dispersion_imag
_atom_type_scat_source
C C 0.0033 0.0016 'International Tables Vol C Tables 4.2.6.8 and 6.1.1.4'
H H 0.0000 0.0000 'International Tables Vol C Tables 4.2.6.8 and 6.1.1.4'
N N 0.0061 0.0033 'International Tables Vol C Tables 4.2.6.8 and 6.1.1.4'
O O 0.0106 0.0060 'International Tables Vol C Tables 4.2.6.8 and 6.1.1.4'
S S 0.1246 0.1234 'International Tables Vol C Tables 4.2.6.8 and 6.1.1.4'
Cd Cd -0.8075 1.2024 'International Tables Vol C Tables 4.2.6.8 and 6.1.1.4'

loop_
_geom_angle_atom_site_label_1
_geom_angle_atom_site_label_2
_geom_angle_atom_site_label_3
_geom_angle
_geom_angle_site_symmetry_1
_geom_angle_site_symmetry_3
N6 Cd1 N1 125.68(14) . 1_455
N6 Cd1 O3 89.40(16) . .
N1 Cd1 O3 78.02(15) 1_455 .
N6 Cd1 N2 127.88(13) . 3_666
N1 Cd1 N2 103.58(13) 1_455 3_666
O3 Cd1 N2 84.73(14) . 3_666
N6 Cd1 S1 98.55(10) . .
N1 Cd1 S1 99.51(11) 1_455 .
O3 Cd1 S1 171.50(13) . .
N2 Cd1 S1 87.99(10) 3_666 .
O4 Cd2 O1 131.74(15) 3_566 4_666
O4 Cd2 N4 84.56(14) 3_566 4_566
O1 Cd2 N4 87.86(13) 4_666 4_566
O4 Cd2 S2 102.56(12) 3_566 4_666
O1 Cd2 S2 125.23(9) 4_666 4_666
N4 Cd2 S2 106.22(11) 4_566 4_666
O4 Cd2 S1 78.16(11) 3_566 .
O1 Cd2 S1 79.40(9) 4_666 .
N4 Cd2 S1 142.19(10) 4_566 .
S2 Cd2 S1 110.23(4) 4_666 .
C2 S1 Cd1 102.96(15) . .
C2 S1 Cd2 110.28(15) . .
Cd1 S1 Cd2 100.86(4) . .
O4 S3 O3 111.0(3) . .
O4 S3 O2 109.8(2) . .
O3 S3 O2 111.1(2) . .
O4 S3 O1 109.5(2) . .
O3 S3 O1 106.8(2) . .
O2 S3 O1 108.6(2) . .
S3 O1 Cd2 116.3(2) . 4_565
C1 N1 N2 107.1(3) . .
C1 N1 Cd1 128.8(3) . 1_655
N2 N1 Cd1 122.4(3) . 1_655
C2 N2 N1 107.5(3) . .
C2 N2 Cd1 118.5(3) . 3_666
N1 N2 Cd1 133.7(3) . 3_666
N1 C1 N3 109.8(4) . .
N1 C1 H1A 125.1 . .
N3 C1 H1A 125.1 . .
S3 O3 Cd1 133.5(2) . .
N2 C2 N3 108.3(4) . .
N2 C2 S1 122.4(3) . .
N3 C2 S1 129.3(3) . .
C2 N3 C1 107.2(4) . .
C2 N3 H3A 126.4 . .
C1 N3 H3A 126.4 . .
S3 O4 Cd2 161.1(3) . 3_566
C3 S2 Cd2 101.82(15) . 4_565
C4 N4 N5 103.0(3) . .
C4 N4 Cd2 131.1(3) . 4_665
N5 N4 Cd2 125.6(3) . 4_665
C3 N5 N4 110.6(4) . .
C3 N5 H6A 124.7 . .
N4 N5 H6A 124.7 . .
C4 N6 C3 104.1(4) . .
C4 N6 Cd1 130.9(3) . .
C3 N6 Cd1 124.8(3) . .
N5 C3 N6 108.0(4) . .
N5 C3 S2 124.1(3) . .
N6 C3 S2 127.8(3) . .
N4 C4 N6 114.3(4) . .
N4 C4 H4A 122.8 . .
N6 C4 H4A 122.8 . .

loop_
_geom_bond_atom_site_label_1
_geom_bond_atom_site_label_2
_geom_bond_distance
_geom_bond_site_symmetry_2
Cd1 N6 2.249(4) .
Cd1 N1 2.282(4) 1_455
Cd1 O3 2.307(4) .
Cd1 N2 2.315(4) 3_666
Cd1 S1 2.6720(13) .
Cd2 O4 2.264(4) 3_566
Cd2 O1 2.276(4) 4_666
Cd2 N4 2.330(4) 4_566
Cd2 S2 2.4872(14) 4_666
Cd2 S1 2.6725(13) .
S1 C2 1.725(4) .
S3 O4 1.443(4) .
S3 O3 1.463(4) .
S3 O2 1.464(4) .
S3 O1 1.468(3) .
O1 Cd2 2.276(4) 4_565
N1 C1 1.306(6) .
N1 N2 1.393(5) .
N1 Cd1 2.282(4) 1_655
N2 C2 1.330(5) .
N2 Cd1 2.315(4) 3_666
C1 N3 1.354(5) .
C1 H1A 0.9300 .
C2 N3 1.352(5) .
N3 H3A 0.8600 .
O4 Cd2 2.264(4) 3_566
S2 C3 1.726(5) .
S2 Cd2 2.4872(14) 4_565
N4 C4 1.311(5) .
N4 N5 1.363(5) .
N4 Cd2 2.330(4) 4_665
N5 C3 1.332(6) .
N5 H6A 0.8600 .
N6 C4 1.343(5) .
N6 C3 1.354(5) .
C4 H4A 0.9300 .

loop_
_geom_hbond_atom_site_label_D
_geom_hbond_atom_site_label_H
_geom_hbond_atom_site_label_A
_geom_hbond_distance_DH
_geom_hbond_distance_HA
_geom_hbond_distance_DA
_geom_hbond_angle_DHA
_geom_hbond_site_symmetry_A
N3 H3A O2 0.86 1.94 2.778(5) 163.4 4_666
N3 H3A O1 0.86 2.58 3.230(5) 133.8 4_666
N3 H3A S3 0.86 2.72 3.561(4) 165.2 4_666
N5 H6A O2 0.86 1.89 2.731(5) 164.3 2_545
N5 H6A O4 0.86 2.65 3.132(5) 116.8 2_545
N5 H6A S3 0.86 2.77 3.513(4) 145.4 2_545
